data_4305328
loop_
_publ_author_name
'Meisu Zhou'
'Yanping Song'
'Tao Gong'
'Hongbo Tong'
'Jianping Guo'
'Linhong Weng'
'Diansheng Liu'

_publ_section_title
;
Synthesis and Structures of Selected Triazapentadienate of Li, Mn, Fe, Co,
Ni, Cu(I), and Cu(II) using 2,4-N,N'-Disubstituted
1,3,5-Triazapentadienate Anions as Ancillary Ligands:
[N(Ar)C(NMe2)NC(NMe2)N(R)]- (Ar = Ph, 2,6-iPr2-C6H3; R = H, SiMe3)
;
_journal_name_full 'Inorganic Chemistry'
_journal_page_first 6692
_journal_page_last 6700
_journal_paper_doi 10.1021/ic800320e
_journal_volume 47
_journal_year 2008
_chemical_formula_sum 'C46 H86 Li2 N10 O Si2'
_chemical_formula_weight 865.31
_chemical_name_systematic
; 
 ? 
;
_space_group_IT_number 2
_symmetry_cell_setting triclinic
_symmetry_space_group_name_Hall '-P 1'
_symmetry_space_group_name_H-M 'P -1'
_atom_sites_solution_hydrogens geom
_atom_sites_solution_primary direct
_atom_sites_solution_secondary difmap
_audit_creation_method SHELXL-97
_cell_angle_alpha 71.21(19)
_cell_angle_beta 76.3(2)
_cell_angle_gamma 73.2(3)
_cell_formula_units_Z 2
_cell_length_a 13.59(4)
_cell_length_b 14.56(5)
_cell_length_c 15.79(4)
_cell_measurement_temperature 203(2)
_cell_volume 2796(15)
_computing_structure_refinement 'SHELXL-97 (Sheldrick, 1997)'
_computing_structure_solution 'SHELXS-97 (Sheldrick, 1990)'
_diffrn_ambient_temperature 203(2)
_diffrn_measured_fraction_theta_full 0.947
_diffrn_measured_fraction_theta_max 0.947
_diffrn_measurement_device_type 'Smart CCD'
_diffrn_measurement_method '\w scan'
_diffrn_radiation_monochromator graphite
_diffrn_radiation_source 'fine-focus sealed tube'
_diffrn_radiation_type MoK\a
_diffrn_radiation_wavelength 0.71073
_diffrn_reflns_av_R_equivalents 0.0308
_diffrn_reflns_av_sigmaI/netI 0.0734
_diffrn_reflns_limit_h_max 16
_diffrn_reflns_limit_h_min -7
_diffrn_reflns_limit_k_max 17
_diffrn_reflns_limit_k_min -15
_diffrn_reflns_limit_l_max 17
_diffrn_reflns_limit_l_min -18
_diffrn_reflns_number 11284
_diffrn_reflns_theta_full 25.00
_diffrn_reflns_theta_max 25.00
_diffrn_reflns_theta_min 1.52
_exptl_absorpt_coefficient_mu 0.103
_exptl_absorpt_correction_T_max 0.9798
_exptl_absorpt_correction_T_min 0.9699
_exptl_absorpt_correction_type multi-scan
_exptl_absorpt_process_details SADABS
_exptl_crystal_colour Colorless
_exptl_crystal_density_diffrn 1.027
_exptl_crystal_density_method 'not measured'
_exptl_crystal_description Block
_exptl_crystal_F_000 948
_exptl_crystal_size_max 0.30
_exptl_crystal_size_mid 0.30
_exptl_crystal_size_min 0.20
_refine_diff_density_max 0.665
_refine_diff_density_min -0.178
_refine_diff_density_rms 0.062
_refine_ls_extinction_method none
_refine_ls_goodness_of_fit_ref 1.015
_refine_ls_hydrogen_treatment constr
_refine_ls_matrix_type full
_refine_ls_number_parameters 618
_refine_ls_number_reflns 9326
_refine_ls_number_restraints 14
_refine_ls_restrained_S_all 1.021
_refine_ls_R_factor_all 0.1086
_refine_ls_R_factor_gt 0.0772
_refine_ls_shift/su_max 0.011
_refine_ls_shift/su_mean 0.001
_refine_ls_structure_factor_coef Fsqd
_refine_ls_weighting_details 'calc w=1/[\s^2^(Fo^2^)+(0.1306P)^2^+0.7298P] where P=(Fo^2^+2Fc^2^)/3'
_refine_ls_weighting_scheme calc
_refine_ls_wR_factor_gt 0.2058
_refine_ls_wR_factor_ref 0.2304
_reflns_number_gt 6314
_reflns_number_total 9326
_reflns_threshold_expression >2sigma(I)
_cod_data_source_file ic800320e-file001_1.cif
_cod_data_source_block 1c
_cod_depositor_comments
;
The following automatic conversions were performed:
'_symmetry_cell_setting' value 'Triclinic' changed to 'triclinic'
according to '/home/saulius/struct/CIF-dictionaries/cif_core.dic'
dictionary named 'cif_core.dic' version 2.4.1 from
2010-06-29.

'_exptl_absorpt_correction_type' value 'Multi-scan' changed
to 'multi-scan' according to
'/home/saulius/struct/CIF-dictionaries/cif_core.dic' dictionary named
'cif_core.dic' version 2.4.1 from 2010-06-29.

Automatic conversion script
Id: cif_fix_enum 1527 2010-12-29 10:47:43Z saulius 
;
_cod_original_cell_volume 2797(14)
_cod_database_code 4305328

loop_
_symmetry_equiv_pos_as_xyz
'x, y, z'
'-x, -y, -z'

loop_
_atom_site_label
_atom_site_type_symbol
_atom_site_fract_x
_atom_site_fract_y
_atom_site_fract_z
_atom_site_U_iso_or_equiv
_atom_site_adp_type
_atom_site_occupancy
_atom_site_symmetry_multiplicity
_atom_site_calc_flag
_atom_site_refinement_flags
_atom_site_disorder_assembly
_atom_site_disorder_group
Li1 Li 0.72875(15) 0.09299(13) 0.22645(13) 0.0447(6) Uani 1 1 d . . .
Li2 Li 0.68074(15) 0.29346(14) 0.17761(13) 0.0446(6) Uani 1 1 d . . .
Si1 Si 0.47905(3) 0.43693(2) 0.26149(3) 0.05287(12) Uani 1 1 d . . .
Si2 Si 0.81914(3) 0.43201(2) 0.02482(3) 0.05007(11) Uani 1 1 d . . .
N1 N 0.81085(7) 0.04145(6) 0.32852(6) 0.0433(3) Uani 1 1 d . . .
N2 N 0.82964(8) 0.15678(7) 0.39786(7) 0.0501(3) Uani 1 1 d . . .
N3 N 0.70201(7) 0.19353(6) 0.30485(6) 0.0400(3) Uani 1 1 d . . .
N4 N 0.58981(9) 0.24083(7) 0.43090(7) 0.0550(4) Uani 1 1 d . . .
N5 N 0.58644(8) 0.34429(7) 0.28204(7) 0.0475(3) Uani 1 1 d . . .
N6 N 0.67056(7) 0.04243(6) 0.14936(6) 0.0414(3) Uani 1 1 d . . .
N7 N 0.59502(7) 0.15856(6) 0.02414(6) 0.0456(3) Uani 1 1 d . . .
N8 N 0.70582(7) 0.19440(6) 0.09914(6) 0.0389(3) Uani 1 1 d . . .
N9 N 0.79361(8) 0.24336(7) -0.05091(7) 0.0514(3) Uani 1 1 d . . .
N10 N 0.74832(7) 0.34528(6) 0.04945(7) 0.0442(3) Uani 1 1 d . . .
C1 C 0.60207(9) -0.02214(8) 0.17746(7) 0.0417(3) Uani 1 1 d . . .
C2 C 0.78273(9) 0.12824(8) 0.34663(8) 0.0412(4) Uani 1 1 d . . .
C3 C 0.65669(9) 0.12990(8) 0.08900(7) 0.0390(3) Uani 1 1 d . . .
C4 C 0.62449(9) 0.26206(8) 0.34011(8) 0.0439(4) Uani 1 1 d . . .
C5 C 0.64199(10) -0.12009(8) 0.16687(8) 0.0499(4) Uani 1 1 d . . .
C6 C 0.57906(11) -0.18785(9) 0.20528(9) 0.0637(5) Uani 1 1 d . . .
H6 H 0.6049 -0.2534 0.2000 0.076 Uiso 1 1 calc R . .
C7 C 0.56546(10) 0.08752(9) -0.00642(9) 0.0608(4) Uani 1 1 d . . .
H7A H 0.6133 0.0230 0.0094 0.091 Uiso 1 1 calc R . .
H7B H 0.5680 0.1106 -0.0716 0.091 Uiso 1 1 calc R . .
H7C H 0.4954 0.0817 0.0226 0.091 Uiso 1 1 calc R . .
C8 C 0.82619(11) 0.14369(9) -0.06292(9) 0.0614(5) Uani 1 1 d . . .
H8A H 0.8282 0.0950 -0.0042 0.092 Uiso 1 1 calc R . .
H8B H 0.8949 0.1350 -0.0991 0.092 Uiso 1 1 calc R . .
H8C H 0.7772 0.1344 -0.0935 0.092 Uiso 1 1 calc R . .
C9 C 0.74940(9) 0.26341(8) 0.03075(8) 0.0404(3) Uani 1 1 d . . .
C10 C 0.50152(9) 0.00422(8) 0.22409(8) 0.0450(4) Uani 1 1 d . . .
C11 C 0.90956(9) -0.02532(8) 0.33439(8) 0.0449(4) Uani 1 1 d . . .
C12 C 0.55289(10) 0.26235(9) -0.01978(9) 0.0595(4) Uani 1 1 d . . .
H12A H 0.5647 0.3044 0.0118 0.089 Uiso 1 1 calc R . .
H12B H 0.4787 0.2731 -0.0183 0.089 Uiso 1 1 calc R . .
H12C H 0.5871 0.2789 -0.0822 0.089 Uiso 1 1 calc R . .
C13 C 0.47980(12) -0.16186(10) 0.25095(9) 0.0695(5) Uani 1 1 d . . .
H13 H 0.4388 -0.2091 0.2763 0.083 Uiso 1 1 calc R . .
C14 C 0.91445(11) -0.12166(9) 0.39348(9) 0.0548(4) Uani 1 1 d . . .
C15 C 0.74923(11) -0.14772(9) 0.11310(10) 0.0622(5) Uani 1 1 d . . .
H15 H 0.7626 -0.0853 0.0684 0.075 Uiso 1 1 calc R . .
C16 C 1.00914(12) -0.19188(10) 0.39126(10) 0.0698(5) Uani 1 1 d . . .
H16 H 1.0133 -0.2571 0.4294 0.084 Uiso 1 1 calc R . .
C17 C 0.44118(11) -0.06605(10) 0.25915(9) 0.0597(4) Uani 1 1 d . . .
H17 H 0.3729 -0.0479 0.2889 0.072 Uiso 1 1 calc R . .
C18 C 0.95820(11) 0.39169(11) -0.02309(13) 0.0806(6) Uani 1 1 d . . .
H18A H 0.9936 0.3385 0.0226 0.121 Uiso 1 1 calc R . .
H18B H 0.9908 0.4477 -0.0420 0.121 Uiso 1 1 calc R . .
H18C H 0.9627 0.3679 -0.0749 0.121 Uiso 1 1 calc R . .
C19 C 0.45905(10) 0.10633(9) 0.24224(9) 0.0542(4) Uani 1 1 d . . .
H19 H 0.5096 0.1472 0.2071 0.065 Uiso 1 1 calc R . .
C21 C 0.99866(10) -0.00003(9) 0.27599(8) 0.0499(4) Uani 1 1 d . . .
C22 C 0.81183(13) 0.32135(10) -0.13356(10) 0.0696(5) Uani 1 1 d . . .
H22A H 0.7750 0.3858 -0.1238 0.104 Uiso 1 1 calc R . .
H22B H 0.7869 0.3115 -0.1820 0.104 Uiso 1 1 calc R . .
H22C H 0.8858 0.3188 -0.1501 0.104 Uiso 1 1 calc R . .
C23 C 0.82155(12) 0.26035(9) 0.39187(10) 0.0668(5) Uani 1 1 d . . .
H23A H 0.7932 0.3031 0.3378 0.100 Uiso 1 1 calc R . .
H23B H 0.8901 0.2700 0.3890 0.100 Uiso 1 1 calc R . .
H23C H 0.7761 0.2771 0.4448 0.100 Uiso 1 1 calc R . .
C24 C 0.89333(12) 0.08525(10) 0.46353(9) 0.0692(5) Uani 1 1 d . . .
H24A H 0.8760 0.0210 0.4798 0.104 Uiso 1 1 calc R . .
H24B H 0.8801 0.1083 0.5173 0.104 Uiso 1 1 calc R . .
H24C H 0.9663 0.0788 0.4373 0.104 Uiso 1 1 calc R . .
C25 C 0.81888(12) -0.14666(10) 0.45907(10) 0.0693(5) Uani 1 1 d . . .
H25 H 0.7765 -0.0836 0.4725 0.083 Uiso 1 1 calc R . .
C26 C 0.47767(13) 0.46639(12) 0.13818(10) 0.0818(7) Uani 1 1 d . . .
H26A H 0.5406 0.4874 0.1044 0.123 Uiso 1 1 calc R . .
H26B H 0.4174 0.5196 0.1218 0.123 Uiso 1 1 calc R . .
H26C H 0.4742 0.4075 0.1239 0.123 Uiso 1 1 calc R . .
C27 C 1.00021(15) 0.09273(12) 0.11273(10) 0.0841(7) Uani 1 1 d . . .
H27A H 1.0702 0.0589 0.0919 0.126 Uiso 1 1 calc R . .
H27B H 0.9828 0.1589 0.0718 0.126 Uiso 1 1 calc R . .
H27C H 0.9514 0.0550 0.1141 0.126 Uiso 1 1 calc R . .
C28 C 0.45354(14) 0.09892(11) 0.34103(10) 0.0774(6) Uani 1 1 d . . .
H28A H 0.3984 0.0665 0.3773 0.116 Uiso 1 1 calc R . .
H28B H 0.4392 0.1653 0.3486 0.116 Uiso 1 1 calc R . .
H28C H 0.5194 0.0603 0.3605 0.116 Uiso 1 1 calc R . .
C29 C 0.60558(12) 0.14014(10) 0.49114(9) 0.0674(5) Uani 1 1 d . . .
H29A H 0.6342 0.0925 0.4556 0.101 Uiso 1 1 calc R . .
H29B H 0.5395 0.1286 0.5269 0.101 Uiso 1 1 calc R . .
H29C H 0.6535 0.1322 0.5311 0.101 Uiso 1 1 calc R . .
C30 C 1.09175(12) -0.07311(11) 0.27765(9) 0.0691(5) Uani 1 1 d . . .
H30 H 1.1522 -0.0571 0.2391 0.083 Uiso 1 1 calc R . .
C31 C 0.99438(11) 0.10109(10) 0.20683(10) 0.0604(5) Uani 1 1 d . . .
H31 H 0.9254 0.1442 0.2220 0.073 Uiso 1 1 calc R . .
C32 C 0.53045(15) 0.31802(11) 0.47487(10) 0.0814(6) Uani 1 1 d . . .
H32A H 0.5359 0.3829 0.4339 0.122 Uiso 1 1 calc R . .
H32B H 0.5578 0.3083 0.5294 0.122 Uiso 1 1 calc R . .
H32C H 0.4580 0.3144 0.4907 0.122 Uiso 1 1 calc R . .
C33 C 0.75778(14) -0.22028(12) 0.05893(13) 0.0960(7) Uani 1 1 d . . .
H33A H 0.7462 -0.2833 0.1001 0.144 Uiso 1 1 calc R . .
H33B H 0.8267 -0.2310 0.0233 0.144 Uiso 1 1 calc R . .
H33C H 0.7059 -0.1927 0.0189 0.144 Uiso 1 1 calc R . .
C34 C 0.81653(13) 0.45536(12) 0.13422(11) 0.0915(6) Uani 1 1 d . . .
H34A H 0.7449 0.4766 0.1614 0.137 Uiso 1 1 calc R . .
H34B H 0.8531 0.5071 0.1237 0.137 Uiso 1 1 calc R . .
H34C H 0.8502 0.3946 0.1747 0.137 Uiso 1 1 calc R . .
C35 C 0.35278(13) 0.40376(14) 0.32001(14) 0.0917(7) Uani 1 1 d . . .
H35A H 0.3461 0.3480 0.3026 0.137 Uiso 1 1 calc R . .
H35B H 0.2959 0.4606 0.3028 0.137 Uiso 1 1 calc R . .
H35C H 0.3506 0.3854 0.3851 0.137 Uiso 1 1 calc R . .
C36 C 0.84245(18) -0.21976(15) 0.54939(13) 0.1178(10) Uani 1 1 d . . .
H36A H 0.8834 -0.2833 0.5397 0.177 Uiso 1 1 calc R . .
H36B H 0.7777 -0.2290 0.5893 0.177 Uiso 1 1 calc R . .
H36C H 0.8813 -0.1937 0.5768 0.177 Uiso 1 1 calc R . .
C37 C 0.35573(14) 0.16049(13) 0.20975(13) 0.1006(8) Uani 1 1 d . . .
H37A H 0.3622 0.1644 0.1462 0.151 Uiso 1 1 calc R . .
H37B H 0.3359 0.2273 0.2173 0.151 Uiso 1 1 calc R . .
H37C H 0.3029 0.1245 0.2449 0.151 Uiso 1 1 calc R . .
C38 C 1.09689(13) -0.16688(11) 0.33377(10) 0.0752(6) Uani 1 1 d . . .
H38 H 1.1604 -0.2148 0.3334 0.090 Uiso 1 1 calc R . .
C39 C 0.75164(16) -0.18171(16) 0.41706(16) 0.1261(9) Uani 1 1 d . . .
H39A H 0.7432 -0.1375 0.3571 0.189 Uiso 1 1 calc R . .
H39B H 0.6840 -0.1811 0.4548 0.189 Uiso 1 1 calc R . .
H39C H 0.7849 -0.2489 0.4125 0.189 Uiso 1 1 calc R . .
C40 C 1.07559(16) 0.15235(15) 0.20998(16) 0.1247(8) Uani 1 1 d . . .
H40A H 1.0674 0.1595 0.2704 0.187 Uiso 1 1 calc R . .
H40B H 1.0666 0.2177 0.1667 0.187 Uiso 1 1 calc R . .
H40C H 1.1446 0.1126 0.1949 0.187 Uiso 1 1 calc R . .
C41 C 0.83432(15) -0.18553(16) 0.17202(14) 0.1114(9) Uani 1 1 d . . .
H41A H 0.8302 -0.1364 0.2029 0.167 Uiso 1 1 calc R . .
H41B H 0.9018 -0.1967 0.1343 0.167 Uiso 1 1 calc R . .
H41C H 0.8251 -0.2476 0.2165 0.167 Uiso 1 1 calc R . .
C42 C 0.76027(14) 0.55330(11) -0.05083(14) 0.0912(7) Uani 1 1 d . . .
H42A H 0.7641 0.5453 -0.1103 0.137 Uiso 1 1 calc R . .
H42B H 0.7980 0.6027 -0.0561 0.137 Uiso 1 1 calc R . .
H42C H 0.6880 0.5752 -0.0256 0.137 Uiso 1 1 calc R . .
C49 C 0.48432(16) 0.55234(11) 0.28618(14) 0.0994(8) Uani 1 1 d . . .
H49A H 0.4757 0.5413 0.3512 0.149 Uiso 1 1 calc R . .
H49B H 0.4290 0.6071 0.2619 0.149 Uiso 1 1 calc R . .
H49C H 0.5510 0.5686 0.2583 0.149 Uiso 1 1 calc R . .
C50 C 0.7762(4) 0.5436(5) 0.3672(4) 0.308(6) Uani 0.463(2) 1 d PD A 1
C51 C 0.7285(7) 0.5097(8) 0.4669(4) 0.333(9) Uani 0.463(2) 1 d PD A 1
O1 O 0.8872(3) 0.4969(4) 0.3523(4) 0.438(3) Uani 0.463(2) 1 d PD A 1
C53 C 1.0566(4) 0.5276(5) 0.3448(5) 0.191(4) Uani 0.463(2) 1 d PD A 1
C52 C 0.9442(4) 0.5384(5) 0.3928(5) 0.363(10) Uani 0.463(2) 1 d PD A 1
C50' C 0.8081(4) 0.5003(4) 0.4532(4) 0.412(3) Uani 0.537(2) 1 d PD A 2
C51' C 0.7118(4) 0.5227(4) 0.4095(4) 0.194(3) Uani 0.537(2) 1 d PD A 2
O1' O 0.9018(2) 0.4677(3) 0.4055(3) 0.1772(19) Uani 0.537(2) 1 d PD A 2
C52' C 0.9688(4) 0.5148(5) 0.3404(5) 0.248(5) Uani 0.537(2) 1 d PD A 2
C53' C 1.0520(4) 0.4536(4) 0.2882(3) 0.221(3) Uani 0.537(2) 1 d PD A 2

loop_
_atom_site_aniso_label
_atom_site_aniso_U_11
_atom_site_aniso_U_22
_atom_site_aniso_U_33
_atom_site_aniso_U_23
_atom_site_aniso_U_13
_atom_site_aniso_U_12
Li1 0.0520(9) 0.0369(8) 0.0485(10) -0.0070(8) -0.0169(8) -0.0133(7)
Li2 0.0488(10) 0.0409(8) 0.0438(10) -0.0108(8) -0.0051(8) -0.0129(7)
Si1 0.05028(19) 0.03202(15) 0.0658(2) -0.00795(15) -0.00948(17) 0.00045(14)
Si2 0.05113(17) 0.03632(14) 0.0631(2) -0.01161(14) -0.00210(16) -0.01832(12)
N1 0.0510(5) 0.0320(4) 0.0480(5) -0.0103(4) -0.0193(4) -0.0027(4)
N2 0.0592(5) 0.0396(5) 0.0553(5) -0.0136(4) -0.0303(4) 0.0005(4)
N3 0.0432(5) 0.0354(4) 0.0391(5) -0.0093(4) -0.0148(4) 0.0000(4)
N4 0.0662(6) 0.0468(5) 0.0411(5) -0.0106(4) -0.0075(5) 0.0011(5)
N5 0.0504(5) 0.0365(4) 0.0479(5) -0.0095(4) -0.0089(5) 0.0001(4)
N6 0.0519(5) 0.0300(4) 0.0455(5) -0.0062(4) -0.0186(4) -0.0105(3)
N7 0.0621(5) 0.0345(4) 0.0457(5) -0.0028(4) -0.0251(4) -0.0151(4)
N8 0.0477(4) 0.0324(4) 0.0413(5) -0.0081(3) -0.0099(4) -0.0164(3)
N9 0.0695(6) 0.0431(4) 0.0416(5) -0.0104(4) -0.0011(5) -0.0205(4)
N10 0.0494(5) 0.0350(4) 0.0486(5) -0.0095(4) -0.0025(4) -0.0165(4)
C1 0.0574(6) 0.0349(5) 0.0369(5) -0.0036(4) -0.0186(5) -0.0150(4)
C2 0.0488(6) 0.0344(5) 0.0387(6) -0.0052(4) -0.0144(5) -0.0063(4)
C3 0.0444(6) 0.0338(5) 0.0398(6) -0.0104(4) -0.0094(5) -0.0082(4)
C4 0.0491(6) 0.0381(5) 0.0438(6) -0.0107(5) -0.0099(5) -0.0074(5)
C5 0.0720(7) 0.0336(5) 0.0480(6) -0.0046(5) -0.0226(5) -0.0148(5)
C6 0.1070(9) 0.0398(5) 0.0544(7) -0.0052(5) -0.0244(7) -0.0314(5)
C7 0.0858(7) 0.0516(6) 0.0573(7) -0.0068(5) -0.0333(6) -0.0259(5)
C8 0.0708(8) 0.0568(6) 0.0596(7) -0.0279(5) 0.0027(7) -0.0162(6)
C9 0.0419(5) 0.0372(5) 0.0422(6) -0.0089(4) -0.0081(5) -0.0101(4)
C10 0.0569(6) 0.0430(5) 0.0369(6) -0.0053(5) -0.0095(5) -0.0188(5)
C11 0.0518(6) 0.0398(5) 0.0468(6) -0.0177(4) -0.0211(5) 0.0010(5)
C12 0.0734(7) 0.0452(6) 0.0629(7) -0.0014(6) -0.0354(6) -0.0133(5)
C13 0.1119(8) 0.0628(6) 0.0476(7) -0.0040(6) -0.0076(7) -0.0573(5)
C14 0.0713(8) 0.0365(5) 0.0557(7) -0.0156(5) -0.0277(6) 0.0065(5)
C15 0.0697(8) 0.0410(6) 0.0770(9) -0.0183(6) -0.0205(7) -0.0047(6)
C16 0.0925(10) 0.0487(7) 0.0607(8) -0.0180(6) -0.0300(7) 0.0127(7)
C17 0.0726(7) 0.0674(7) 0.0446(7) -0.0081(6) -0.0044(6) -0.0365(5)
C18 0.0582(8) 0.0713(8) 0.1154(12) -0.0281(8) 0.0011(8) -0.0285(6)
C19 0.0518(7) 0.0493(6) 0.0566(7) -0.0110(6) -0.0037(6) -0.0119(5)
C21 0.0511(7) 0.0521(6) 0.0492(6) -0.0241(5) -0.0153(5) 0.0016(5)
C22 0.0955(9) 0.0604(7) 0.0496(8) -0.0087(6) 0.0011(7) -0.0303(7)
C23 0.0835(8) 0.0467(6) 0.0834(8) -0.0258(6) -0.0379(6) -0.0059(6)
C24 0.0876(8) 0.0574(7) 0.0701(7) -0.0227(6) -0.0471(6) 0.0061(7)
C25 0.0876(9) 0.0426(6) 0.0718(9) -0.0017(6) -0.0220(8) -0.0144(6)
C26 0.0697(9) 0.0739(10) 0.0752(10) -0.0009(8) -0.0244(8) 0.0119(8)
C27 0.1138(12) 0.0694(9) 0.0643(9) -0.0088(8) -0.0235(9) -0.0169(9)
C28 0.1027(11) 0.0608(7) 0.0707(9) -0.0246(7) -0.0149(8) -0.0136(8)
C29 0.0778(9) 0.0610(8) 0.0461(7) 0.0004(7) -0.0075(7) -0.0089(7)
C30 0.0600(8) 0.0843(9) 0.0568(7) -0.0319(7) -0.0135(6) 0.0103(7)
C31 0.0554(7) 0.0589(7) 0.0666(8) -0.0230(6) 0.0002(6) -0.0140(6)
C32 0.1004(12) 0.0686(8) 0.0570(8) -0.0252(7) 0.0008(8) 0.0065(9)
C33 0.0932(11) 0.0920(9) 0.1203(12) -0.0661(8) -0.0057(10) -0.0151(8)
C34 0.1052(9) 0.1086(8) 0.0899(11) -0.0443(7) 0.0081(8) -0.0679(6)
C35 0.0626(9) 0.0867(11) 0.1057(13) -0.0140(10) -0.0018(9) -0.0105(8)
C36 0.1290(16) 0.0944(13) 0.0849(12) 0.0249(11) -0.0173(12) -0.0134(12)
C37 0.0955(11) 0.0835(10) 0.1205(13) -0.0364(10) -0.0473(10) 0.0168(10)
C38 0.0811(9) 0.0671(8) 0.0673(8) -0.0307(6) -0.0331(7) 0.0291(8)
C39 0.1448(14) 0.1357(13) 0.1272(16) -0.0405(12) -0.0168(12) -0.0752(10)
C40 0.1518(12) 0.1162(11) 0.1310(16) -0.0103(11) -0.0437(12) -0.0778(9)
C41 0.0869(11) 0.1268(14) 0.1190(13) -0.0488(11) -0.0446(10) 0.0173(11)
C42 0.0892(10) 0.0411(7) 0.1283(15) -0.0034(9) -0.0199(10) -0.0126(7)
C49 0.1164(13) 0.0454(7) 0.1383(14) -0.0285(8) -0.0347(11) -0.0057(8)
C50 0.646(14) 0.137(4) 0.205(7) -0.019(5) -0.163(8) -0.139(6)
C51 0.53(2) 0.252(10) 0.149(7) -0.056(7) 0.019(10) -0.045(12)
O1 0.844(6) 0.167(4) 0.461(5) 0.010(3) -0.507(4) -0.139(4)
C53 0.130(4) 0.212(7) 0.169(6) -0.002(5) 0.026(4) -0.042(4)
C52 0.67(2) 0.121(4) 0.263(9) -0.099(5) -0.072(13) 0.008(9)
C50' 0.413(7) 0.353(3) 0.618(5) -0.434(2) -0.367(5) 0.256(4)
C51' 0.210(6) 0.137(4) 0.217(5) -0.087(3) 0.023(5) -0.017(4)
O1' 0.147(2) 0.190(3) 0.182(3) -0.052(3) 0.034(2) -0.067(2)
C52' 0.216(5) 0.213(5) 0.352(10) -0.083(6) -0.036(6) -0.105(4)
C53' 0.129(3) 0.249(5) 0.189(4) 0.123(4) -0.053(3) -0.083(3)

loop_
_atom_type_symbol
_atom_type_description
_atom_type_scat_dispersion_real
_atom_type_scat_dispersion_imag
_atom_type_scat_source
C C 0.0033 0.0016 'International Tables Vol C Tables 4.2.6.8 and 6.1.1.4'
H H 0.0000 0.0000 'International Tables Vol C Tables 4.2.6.8 and 6.1.1.4'
Li Li -0.0003 0.0001 'International Tables Vol C Tables 4.2.6.8 and 6.1.1.4'
N N 0.0061 0.0033 'International Tables Vol C Tables 4.2.6.8 and 6.1.1.4'
Si Si 0.0817 0.0704 'International Tables Vol C Tables 4.2.6.8 and 6.1.1.4'
O O 0.0106 0.0060 'International Tables Vol C Tables 4.2.6.8 and 6.1.1.4'

loop_
_geom_angle_atom_site_label_1
_geom_angle_atom_site_label_2
_geom_angle_atom_site_label_3
_geom_angle
_geom_angle_site_symmetry_1
_geom_angle_site_symmetry_3
_geom_angle_publ_flag
N1 Li1 N6 140.00(19) . . ?
N1 Li1 N8 147.45(18) . . ?
N6 Li1 N8 66.3(2) . . ?
N1 Li1 N3 66.3(2) . . ?
N6 Li1 N3 147.03(16) . . ?
N8 Li1 N3 100.1(3) . . ?
N1 Li1 C2 32.70(14) . . ?
N6 Li1 C2 167.63(11) . . ?
N8 Li1 C2 125.0(2) . . ?
N3 Li1 C2 34.20(14) . . ?
N1 Li1 C3 167.98(11) . . ?
N6 Li1 C3 32.75(13) . . ?
N8 Li1 C3 34.09(15) . . ?
N3 Li1 C3 124.8(2) . . ?
C2 Li1 C3 157.04(13) . . ?
N1 Li1 Li2 109.9(2) . . ?
N6 Li1 Li2 110.1(2) . . ?
N8 Li1 Li2 50.11(18) . . ?
N3 Li1 Li2 50.0(2) . . ?
C2 Li1 Li2 78.4(2) . . ?
C3 Li1 Li2 78.6(2) . . ?
N10 Li2 N5 140.2(2) . . ?
N10 Li2 N3 145.87(18) . . ?
N5 Li2 N3 66.8(3) . . ?
N10 Li2 N8 67.3(2) . . ?
N5 Li2 N8 144.85(18) . . ?
N3 Li2 N8 100.9(3) . . ?
N10 Li2 C9 32.92(14) . . ?
N5 Li2 C9 162.86(13) . . ?
N3 Li2 C9 127.7(2) . . ?
N8 Li2 C9 34.37(14) . . ?
N10 Li2 C4 163.50(14) . . ?
N5 Li2 C4 32.47(15) . . ?
N3 Li2 C4 34.37(16) . . ?
N8 Li2 C4 127.3(2) . . ?
C9 Li2 C4 160.40(13) . . ?
N10 Li2 Li1 110.0(2) . . ?
N5 Li2 Li1 109.7(3) . . ?
N3 Li2 Li1 50.53(18) . . ?
N8 Li2 Li1 50.4(2) . . ?
C9 Li2 Li1 80.2(2) . . ?
C4 Li2 Li1 80.3(2) . . ?
N5 Si1 C26 105.4(2) . . ?
N5 Si1 C35 115.4(3) . . ?
C26 Si1 C35 106.2(2) . . ?
N5 Si1 C49 112.5(2) . . ?
C26 Si1 C49 108.0(2) . . ?
C35 Si1 C49 108.8(2) . . ?
N10 Si2 C34 105.9(2) . . ?
N10 Si2 C18 114.7(3) . . ?
C34 Si2 C18 107.1(2) . . ?
N10 Si2 C42 112.7(2) . . ?
C34 Si2 C42 106.8(3) . . ?
C18 Si2 C42 109.2(3) . . ?
C2 N1 C11 125.8(2) . . ?
C2 N1 Li1 92.1(2) . . ?
C11 N1 Li1 129.0(2) . . ?
C2 N2 C23 123.5(2) . . ?
C2 N2 C24 122.4(2) . . ?
C23 N2 C24 114.1(2) . . ?
C2 N3 C4 126.1(2) . . ?
C2 N3 Li2 137.82(19) . . ?
C4 N3 Li2 86.3(3) . . ?
C2 N3 Li1 85.8(3) . . ?
C4 N3 Li1 142.02(18) . . ?
Li2 N3 Li1 79.5(3) . . ?
C4 N4 C32 122.0(2) . . ?
C4 N4 C29 123.5(2) . . ?
C32 N4 C29 114.6(3) . . ?
C4 N5 Si1 144.39(18) . . ?
C4 N5 Li2 90.5(3) . . ?
Si1 N5 Li2 119.4(2) . . ?
C3 N6 C1 125.5(2) . . ?
C3 N6 Li1 91.7(3) . . ?
C1 N6 Li1 128.24(19) . . ?
C3 N7 C12 122.8(2) . . ?
C3 N7 C7 122.7(2) . . ?
C12 N7 C7 114.5(3) . . ?
C3 N8 C9 126.1(2) . . ?
C3 N8 Li2 138.46(17) . . ?
C9 N8 Li2 85.6(3) . . ?
C3 N8 Li1 86.1(2) . . ?
C9 N8 Li1 141.90(17) . . ?
Li2 N8 Li1 79.5(3) . . ?
C9 N9 C8 123.7(2) . . ?
C9 N9 C22 122.4(2) . . ?
C8 N9 C22 114.0(3) . . ?
C9 N10 Si2 141.43(17) . . ?
C9 N10 Li2 90.7(3) . . ?
Si2 N10 Li2 120.0(2) . . ?
C10 C1 N6 121.6(2) . . ?
C10 C1 C5 120.1(3) . . ?
N6 C1 C5 117.9(2) . . ?
N1 C2 N2 125.5(2) . . ?
N1 C2 N3 113.9(2) . . ?
N2 C2 N3 120.5(2) . . ?
N1 C2 Li1 55.2(2) . . ?
N2 C2 Li1 166.59(10) . . ?
N3 C2 Li1 60.0(2) . . ?
N6 C3 N7 124.7(2) . . ?
N6 C3 N8 114.1(3) . . ?
N7 C3 N8 121.1(2) . . ?
N6 C3 Li1 55.5(2) . . ?
N7 C3 Li1 166.48(10) . . ?
N8 C3 Li1 59.83(19) . . ?
N5 C4 N4 123.8(2) . . ?
N5 C4 N3 116.3(3) . . ?
N4 C4 N3 119.9(2) . . ?
N5 C4 Li2 57.0(2) . . ?
N4 C4 Li2 176.69(12) . . ?
N3 C4 Li2 59.4(2) . . ?
C6 C5 C1 118.0(3) . . ?
C6 C5 C15 121.8(3) . . ?
C1 C5 C15 120.3(3) . . ?
C13 C6 C5 122.0(3) . . ?
N10 C9 N8 116.3(2) . . ?
N10 C9 N9 123.9(2) . . ?
N8 C9 N9 119.7(2) . . ?
N10 C9 Li2 56.4(2) . . ?
N8 C9 Li2 60.0(2) . . ?
N9 C9 Li2 176.75(10) . . ?
C17 C10 C1 119.4(3) . . ?
C17 C10 C19 119.1(2) . . ?
C1 C10 C19 121.4(3) . . ?
C21 C11 C14 120.6(3) . . ?
C21 C11 N1 120.9(2) . . ?
C14 C11 N1 118.2(3) . . ?
C17 C13 C6 119.5(3) . . ?
C16 C14 C11 118.6(3) . . ?
C16 C14 C25 121.4(3) . . ?
C11 C14 C25 120.0(3) . . ?
C5 C15 C41 112.1(3) . . ?
C5 C15 C33 114.0(2) . . ?
C41 C15 C33 110.8(3) . . ?
C38 C16 C14 120.8(3) . . ?
C13 C17 C10 121.1(3) . . ?
C28 C19 C37 111.7(2) . . ?
C28 C19 C10 111.2(2) . . ?
C37 C19 C10 113.0(3) . . ?
C30 C21 C11 118.3(3) . . ?
C30 C21 C31 119.7(3) . . ?
C11 C21 C31 121.8(3) . . ?
C14 C25 C36 113.9(3) . . ?
C14 C25 C39 112.0(3) . . ?
C36 C25 C39 111.0(3) . . ?
C38 C30 C21 121.5(3) . . ?
C27 C31 C40 111.6(2) . . ?
C27 C31 C21 110.7(3) . . ?
C40 C31 C21 113.3(3) . . ?
C30 C38 C16 120.2(3) . . ?
O1 C50 C51 111.2(6) . . ?
C52 O1 C50 109.7(6) . . ?
O1 C52 C53 109.7(6) . . ?
O1' C50' C51' 117.2(6) . . ?
C52' O1' C50' 133.3(5) . . ?
O1' C52' C53' 117.3(6) . . ?

loop_
_geom_bond_atom_site_label_1
_geom_bond_atom_site_label_2
_geom_bond_distance
_geom_bond_site_symmetry_2
_geom_bond_publ_flag
Li1 N1 1.998(6) . ?
Li1 N6 2.005(5) . ?
Li1 N8 2.106(7) . ?
Li1 N3 2.111(6) . ?
Li1 C2 2.431(6) . ?
Li1 C3 2.431(7) . ?
Li1 Li2 2.688(10) . ?
Li2 N10 2.012(6) . ?
Li2 N5 2.037(6) . ?
Li2 N3 2.094(7) . ?
Li2 N8 2.098(6) . ?
Li2 C9 2.416(7) . ?
Li2 C4 2.429(7) . ?
Si1 N5 1.690(6) . ?
Si1 C26 1.858(5) . ?
Si1 C35 1.865(6) . ?
Si1 C49 1.867(6) . ?
Si2 N10 1.698(5) . ?
Si2 C34 1.856(5) . ?
Si2 C18 1.860(6) . ?
Si2 C42 1.860(7) . ?
N1 C2 1.314(5) . ?
N1 C11 1.414(5) . ?
N2 C2 1.359(3) . ?
N2 C23 1.453(5) . ?
N2 C24 1.455(5) . ?
N3 C2 1.370(5) . ?
N3 C4 1.374(5) . ?
N4 C4 1.361(4) . ?
N4 C32 1.452(5) . ?
N4 C29 1.455(5) . ?
N5 C4 1.304(5) . ?
N6 C3 1.315(5) . ?
N6 C1 1.411(5) . ?
N7 C3 1.362(4) . ?
N7 C12 1.451(5) . ?
N7 C7 1.456(4) . ?
N8 C3 1.366(4) . ?
N8 C9 1.368(4) . ?
N9 C9 1.373(4) . ?
N9 C8 1.451(5) . ?
N9 C22 1.453(5) . ?
N10 C9 1.313(4) . ?
C1 C10 1.400(5) . ?
C1 C5 1.421(5) . ?
C5 C6 1.390(5) . ?
C5 C15 1.518(5) . ?
C6 C13 1.380(5) . ?
C10 C17 1.390(5) . ?
C10 C19 1.525(5) . ?
C11 C21 1.402(5) . ?
C11 C14 1.405(5) . ?
C13 C17 1.378(5) . ?
C14 C16 1.394(5) . ?
C14 C25 1.513(5) . ?
C15 C41 1.522(5) . ?
C15 C33 1.525(5) . ?
C16 C38 1.381(5) . ?
C19 C28 1.514(5) . ?
C19 C37 1.515(6) . ?
C21 C30 1.397(5) . ?
C21 C31 1.520(5) . ?
C25 C36 1.520(5) . ?
C25 C39 1.520(5) . ?
C27 C31 1.511(5) . ?
C30 C38 1.360(5) . ?
C31 C40 1.519(5) . ?
C50 O1 1.462(8) . ?
C50 C51 1.532(9) . ?
O1 C52 1.459(10) . ?
C53 C52 1.525(8) . ?
C50' O1' 1.357(7) . ?
C50' C51' 1.528(9) . ?
O1' C52' 1.350(8) . ?
C52' C53' 1.483(9) . ?
